data_2003994
loop_
_publ_author_name
'Toledano, P.'
'Ait Itto, M. Y.'
'Hasnaoui, A.'

_publ_section_title 2-M\'ethyl-7-ph\'enyl-3,5-dithioxo-3,4,5,6-t\'etrahydro-2<i>H</i>-1,2,4-triaz\'epine
_journal_issue 10
_journal_name_full 'Acta Crystallographica Section C'
_journal_page_first 2066
_journal_page_last 2068
_journal_paper_doi 10.1107/S0108270195001314
_journal_volume 51
_journal_year 1995
_chemical_formula_sum 'C11 H11 N3 S2'
_chemical_formula_weight 249.538
_space_group_IT_number 15
_symmetry_cell_setting monoclinic
_symmetry_space_group_name_Hall '-C 2yc'
_symmetry_space_group_name_H-M 'C 1 2/c 1'
_atom_type_scat_source IntTabIV
_cell_angle_alpha 90
_cell_angle_beta 101.600(10)
_cell_angle_gamma 90
_cell_formula_units_Z 8
_cell_length_a 24.122(3)
_cell_length_b 13.321(2)
_cell_length_c 7.5090(10)
_cell_measurement_reflns_used 25
_cell_measurement_temperature 293
_cell_measurement_theta_max 15.0
_cell_measurement_theta_min 14.7
_cell_volume 2363.6(6)
_diffrn_measurement_device 'Enraf-Nonius CAD-4'
_diffrn_measurement_method '\w/2\q scans'
_diffrn_radiation_type MoK\a
_diffrn_radiation_wavelength .71069
_diffrn_reflns_av_R_equivalents .0101
_diffrn_reflns_limit_h_max 28
_diffrn_reflns_limit_h_min -028
_diffrn_reflns_limit_k_max 15
_diffrn_reflns_limit_k_min 0
_diffrn_reflns_limit_l_max 8
_diffrn_reflns_limit_l_min 0
_diffrn_reflns_number 2338
_diffrn_reflns_theta_max 25
_diffrn_standards_decay_% 1
_diffrn_standards_interval_count 100
_diffrn_standards_number 2
_exptl_absorpt_coefficient_mu .41
_exptl_absorpt_correction_type none
_exptl_crystal_colour jaune
_exptl_crystal_density_diffrn 1.401
_exptl_crystal_description parall\'el\'epip\`ede
_exptl_crystal_size_max .5
_exptl_crystal_size_mid .3
_exptl_crystal_size_min .3
_refine_diff_density_max .19
_refine_diff_density_min -0.20
_refine_ls_extinction_coef 'secondaire 57(3)'
_refine_ls_extinction_method 'Larson (1970)'
_refine_ls_goodness_of_fit_obs 3.73
_refine_ls_hydrogen_treatment 'Positions des atomes H: observ\'ees par Fourier diff\'erence et affin\'ees'
_refine_ls_number_parameters 180
_refine_ls_number_reflns 1552
_refine_ls_R_factor_obs .0327
_refine_ls_shift/esd_max .004
_refine_ls_structure_factor_coef F
_refine_ls_weighting_scheme unit
_refine_ls_wR_factor_obs .0317
_reflns_number_observed 1552
_reflns_number_total 2079
_reflns_observed_criterion I>=3\s(I)
_cod_data_source_file du1107.cif
_cod_data_source_block du1107a
_cod_depositor_comments
;
The following automatic conversions were performed:
'_refine_ls_weighting_scheme' value ' unit' changed to 'unit' according to
'/home/saulius/struct/CIF-dictionaries/cif_core.dic' dictionary named
'cif_core.dic' version 2.4.1 from 2010-06-29.

Automatic conversion script
Id: cif_fix_enum 1527 2010-12-29 10:47:43Z saulius 

The following automatic conversions were performed:

'_refine_ls_weighting_scheme' value ' unit' changed to 'unit'
according to /home/saulius/struct/CIF-dictionaries/cif_core.dic
dictionary named 'cif_core.dic' version 2.4.1 from 2010-06-29.

Automatic conversion script
Id: cif_fix_values 1715 2011-07-08 13:25:40Z adriana 
;
_cod_original_cell_volume 2363(6)
_cod_original_sg_symbol_H-M 'C 2/c'
_cod_database_code 2003994

loop_
_symmetry_equiv_pos_as_xyz
x,y,z
x,-y,1/2+z
-x,-y,-z
-x,y,1/2-z
1/2+x,1/2+y,z
1/2+x,1/2-y,1/2+z
1/2-x,1/2-y,-z
1/2-x,1/2+y,1/2-z

loop_
_atom_site_aniso_label
_atom_site_aniso_U_11
_atom_site_aniso_U_22
_atom_site_aniso_U_33
_atom_site_aniso_U_12
_atom_site_aniso_U_13
_atom_site_aniso_U_23
S(1) .0378 .0584 .0658 -.0045 -.0034 .0065
S(2) .0532 .0461 .0592 .0071 .0150 .0057
N(1) .035 .048 .058 .002 -.005 .001
N(2) .037 .041 .067 .001 -.006 -.001
N(3) .038 .043 .048 .005 .004 -.003
C(1) .040 .046 .039 .002 .000 -.004
C(2) .037 .049 .033 .004 .001 .000
C(3) .039 .051 .040 .005 .003 -.004
C(4) .038 .045 .044 .007 .003 -.007
C(5) .049 .043 .126 .003 -.004 .003
C(6) .033 .052 .044 .004 .007 -.009
C(7) .047 .051 .088 .003 .001 -.001
C(8) .051 .052 .124 -.009 .000 -.006
C(9) .037 .069 .087 .001 -.003 -.017
C(10) .038 .068 .051 .007 .004 -.004
C(11) .039 .057 .045 .001 .009 .000

loop_
_atom_site_label
_atom_site_fract_x
_atom_site_fract_y
_atom_site_fract_z
_atom_site_U_iso_or_equiv
S(1) .53344(3) .78940(6) .01850(10) .0529(5)
S(2) .42171(3) .46429(6) .07330(10) .0515(5)
N(1) .36711(9) .7733(2) -0.1311(3) .0460(10)
N(2) .42196(9) .8030(2) -.0434(3) .047(2)
N(3) .46100(9) .6408(2) .0007(3) .0430(10)
C(1) .46810(10) .7443(2) -.0079(4) .042(2)
C(2) .42050(10) .5873(2) .0597(3) .040(2)
C(3) .37390(10) .6484(2) .1088(4) .043(2)
C(4) .34420(10) .7016(2) -.0602(4) .042(2)
C(5) .42850(10) .9120(3) -.0536(6) .065(3)
C(6) .28650(10) .6715(2) -0.1510(4) .042(2)
C(7) .26540(10) .5772(2) -0.1247(5) .059(2)
C(8) .21120(10) .5512(3) -0.2118(6) .069(3)
C(9) .17760(10) .6184(3) -0.3244(5) .060(2)
C(10) .19850(10) .7118(3) -0.3520(4) .051(2)
C(11) .25230(10) .7386(2) -0.2655(4) .046(2)
H(1) .4943(8) .603(2) -.018(4) .072(3)
H(2) .3930(10) .704(2) .203(3) .072(3)
H(3) .3470(10) .603(2) .168(4) .072(3)
H(4) .4570(10) .935(2) .068(3) .072(3)
H(5) .3870(6) .942(2) -.064(4) .072(3)
H(6) .4480(10) .928(2) -0.167(3) .072(3)
H(7) .2920(10) .524(2) -.043(3) .072(3)
H(8) .1950(10) .4810(10) -0.182(4) .072(3)
H(9) .1348(6) .601(2) -0.382(4) .072(3)
H(10) .1730(10) .764(2) -0.438(3) .072(3)
H(11) .2670(10) .8120(10) -0.280(4) .072(3)

loop_
_geom_angle_atom_site_label_1
_geom_angle_atom_site_label_2
_geom_angle_atom_site_label_3
_geom_angle_site_symmetry_3
_geom_angle
_geom_angle_publ_flag
N(2) N(1) C(4) . 117.4(2) yes
N(1) N(2) C(1) . 126.3(2) yes
N(1) N(2) C(5) . 110.8(2) yes
C(1) N(2) C(5) . 119.6(2) yes
C(1) N(3) C(2) . 129.8(2) yes
S(1) C(1) N(2) . 122.8(2) yes
S(1) C(1) N(3) . 118.4(2) yes
N(2) C(1) N(3) . 118.7(2) yes
S(2) C(2) N(3) . 122.7(2) yes
S(2) C(2) C(3) . 122.3(2) yes
N(3) C(2) C(3) . 115.0(2) yes
C(2) C(3) C(4) . 107.7(2) yes
N(1) C(4) C(3) . 122.2(2) yes
N(1) C(4) C(6) . 117.3(2) yes
C(3) C(4) C(6) . 120.5(2) yes
C(4) C(6) C(7) . 121.3(3) yes
C(4) C(6) C(11) . 119.8(3) yes
C(7) C(6) C(11) . 118.9(3) yes
C(6) C(7) C(8) . 119.9(3) yes
C(7) C(8) C(9) . 120.7(3) yes
C(8) C(9) C(10) . 119.6(3) yes
C(9) C(10) C(11) . 120.3(3) yes
C(6) C(11) C(10) . 120.7(3) yes
N(3) H(1) S(2) 3_665 172(3) yes
C(1) N(3) H(1) . 112.9(18) no
C(2) N(3) H(1) . 116.3(18) no
S(1) C(1) H(1) . 92.7(7) no
N(2) C(1) H(1) . 143.1(8) no
N(3) C(1) H(1) . 27.0(7) no
C(2) C(3) H(2) . 107.8(16) no
C(4) C(3) H(2) . 107.8(16) no
C(2) C(3) H(3) . 110.6(17) no
C(4) C(3) H(3) . 113.2(16) no
H(2) C(3) H(3) . 110.(2) no
N(2) C(5) H(4) . 107.2(17) no
N(2) C(5) H(5) . 105.4(17) no
H(4) C(5) H(5) . 112.(2) no
N(2) C(5) H(6) . 108.2(18) no
H(4) C(5) H(6) . 109.(2) no
H(5) C(5) H(6) . 115.(2) no
C(6) C(7) H(7) . 119.4(17) no
C(8) C(7) H(7) . 120.7(17) no
C(7) C(8) H(8) . 118.4(17) no
C(9) C(8) H(8) . 120.7(17) no
C(8) C(9) H(9) . 120.8(17) no
C(10) C(9) H(9) . 119.5(17) no
C(9) C(10) H(10) . 120.3(16) no
C(11) C(10) H(10) . 119.5(17) no
C(6) C(11) H(11) . 119.7(16) no
C(10) C(11) H(11) . 119.5(16) no
N(3) H(1) C(1) . 40.1(12) no
N(3) H(1) C(2) . 37.5(11) no
C(1) H(1) C(2) . 77.3(4) no
C(3) H(2) H(3) . 35.2(11) no
C(3) H(3) H(2) . 35.2(11) no
C(5) H(4) H(5) . 33.7(12) no
C(5) H(4) H(6) . 35.7(12) no
H(5) H(4) H(6) . 61.6(13) no
C(5) H(5) H(4) . 33.9(12) no
C(5) H(5) H(6) . 32.7(12) no
H(4) H(5) H(6) . 58.2(13) no
C(5) H(6) H(4) . 35.7(12) no
C(5) H(6) H(5) . 32.6(12) no
H(4) H(6) H(5) . 60.3(13) no

loop_
_geom_bond_atom_site_label_1
_geom_bond_atom_site_label_2
_geom_bond_site_symmetry_2
_geom_bond_distance
_geom_bond_publ_flag
S(1) C(1) . 1.660(3) yes
S(2) C(2) . 1.642(3) yes
N(1) N(2) . 1.411(3) yes
N(1) C(4) . 1.273(3) yes
N(2) C(1) . 1.344(3) yes
N(2) C(5) . 1.463(4) yes
N(3) C(1) . 1.392(3) yes
N(3) C(2) . 1.354(3) yes
C(2) C(3) . 1.492(4) yes
C(3) C(4) . 1.504(4) yes
C(4) C(6) . 1.477(3) yes
C(6) C(7) . 1.384(4) yes
C(6) C(11) . 1.391(4) yes
C(7) C(8) . 1.384(4) yes
C(8) C(9) . 1.378(5) yes
C(8) H(8) . 1.060(10) yes
C(9) C(10) . 1.373(4) yes
C(10) C(11) . 1.376(4) yes
H(1) S(2) 3_665 2.330(10) yes
N(3) S(2) 3_665 3.302(2) yes
S(1) S(2) 3_665 3.6560(10) yes
S(1) C(9) 6_565 3.653(3) yes
S(2) N(3) 2_565 3.455(2) yes
C(3) C(10) 7_565 3.338(4) yes
C(10) C(11) 7_564 3.386(4) yes
N(3) H(1) . 0.980(10) no
C(1) H(1) . 1.99(2) no
C(3) H(2) . 1.060(10) no
C(3) H(3) . 1.060(10) no
C(5) H(4) . 1.070(10) no
C(5) H(5) . 1.070(10) no
C(5) H(6) . 1.070(10) no
C(7) H(7) . 1.060(10) no
C(9) H(9) . 1.063(9) no
C(10) H(10) . 1.050(10) no
C(11) H(11) . 1.060(10) no
H(2) H(3) . 1.73(3) no
H(4) H(5) . 1.78(3) no
H(4) H(6) . 1.74(3) no
H(5) H(6) . 1.80(3) no

loop_
_geom_torsion_atom_site_label_1
_geom_torsion_atom_site_label_2
_geom_torsion_atom_site_label_3
_geom_torsion_atom_site_label_4
_geom_torsion
_geom_torsion_publ_flag
N(2) N(1) C(4) C(6) 179.25 yes
C(4) N(1) N(2) C(1) 57.92 yes
N(1) N(2) C(1) N(3) -22.44 yes
S(1) C(1) N(2) N(1) 155.17 yes
C(5) N(2) N(1) C(4) -143.01 yes
N(2) C(1) N(3) C(2) -33.67 yes
C(2) N(3) C(1) S(1) 148.61 yes
C(1) N(3) C(2) C(3) 5.51 yes
S(2) C(2) N(3) C(1) -175.40 yes
N(3) C(2) C(3) C(4) 62.53 yes
S(2) C(2) C(3) C(4) -116.57 yes
C(2) C(3) C(4) C(6) 109.17 yes
N(1) C(4) C(6) C(11) -21.73 yes
N(1) C(4) C(6) C(7) 158.21 yes
